data_7046317
loop_
_publ_author_name
'Niu, Haoyu'
'Mangan, Robert J.'
'Protchenko, Andrey V.'
'Phillips, Nicholas'
'Unkrig, Wiebke'
'Friedmann, Christian'
'Kolychev, Eugene L.'
'Tirfoin, R\'emi'
'Hicks, Jamie'
'Aldridge, Simon'

_publ_section_title
;
 Experimental and quantum chemical studies of anionic analogues of
 N-heterocyclic carbenes.
;
_journal_issue 22
_journal_name_full 'Dalton transactions (Cambridge, England : 2003)'
_journal_page_first 7445
_journal_page_last 7455
_journal_paper_doi 10.1039/c8dt01661e
_journal_volume 47
_journal_year 2018
_chemical_formula_moiety 'C62 H71.00 Au1 B1 Cl1 F15 Li1 N2 O4'
_chemical_formula_sum 'C62 H71 Au B Cl F15 Li N2 O4'
_chemical_formula_weight 1443.40
_space_group_IT_number 14
_space_group_name_Hall '-P 2ybc'
_space_group_name_H-M_alt 'P 1 21/c 1'
_symmetry_cell_setting monoclinic
_symmetry_space_group_name_Hall '-P 2ybc'
_symmetry_space_group_name_H-M 'P 1 21/c 1'
_atom_sites_solution_hydrogens difmap
_atom_sites_solution_primary other
_audit_creation_date 2016-10-13
_audit_creation_method CRYSTALS_ver_14.43
_audit_update_record
;
2018-04-19 deposited with the CCDC.
2018-05-11 downloaded from the CCDC.
;
_cell_angle_alpha 90
_cell_angle_beta 92.5374(18)
_cell_angle_gamma 90
_cell_formula_units_Z 4
_cell_length_a 10.3694(2)
_cell_length_b 18.5119(4)
_cell_length_c 36.3773(7)
_cell_measurement_reflns_used 15502
_cell_measurement_temperature 150
_cell_measurement_theta_max 76
_cell_measurement_theta_min 3
_cell_volume 6976.0(2)
_computing_cell_refinement 'CrysAlis, (Oxford Diffraction, 2002)'
_computing_data_collection 'SuperNova, (Oxford Diffraction, 2010)'
_computing_data_reduction 'CrysAlis, (Oxford Diffraction, 2002)'
_computing_molecular_graphics 'CAMERON (Watkin et al., 1996)'
_computing_publication_material 'CRYSTALS (Betteridge et al., 2003)'
_computing_structure_refinement 'CRYSTALS (Betteridge et al., 2003)'
_computing_structure_solution 'Superflip (Palatinus & Chapuis, 2007)'
_diffrn_ambient_temperature 150
_diffrn_measured_fraction_theta_full 0.998
_diffrn_measured_fraction_theta_max 0.986
_diffrn_measurement_device Area
_diffrn_measurement_device_type 'Oxford Diffraction SuperNova'
_diffrn_measurement_method \w
_diffrn_radiation_monochromator graphite
_diffrn_radiation_type 'Cu K\a'
_diffrn_radiation_wavelength 1.54180
_diffrn_reflns_av_R_equivalents 0.033
_diffrn_reflns_limit_h_max 12
_diffrn_reflns_limit_h_min -12
_diffrn_reflns_limit_k_max 23
_diffrn_reflns_limit_k_min 0
_diffrn_reflns_limit_l_max 45
_diffrn_reflns_limit_l_min 0
_diffrn_reflns_number 14408
_diffrn_reflns_theta_full 74.019
_diffrn_reflns_theta_max 76.308
_diffrn_reflns_theta_min 3.408
_diffrn_standards_number 0
_exptl_absorpt_coefficient_mu 5.037
_exptl_absorpt_correction_T_max 0.37
_exptl_absorpt_correction_T_min 0.29
_exptl_absorpt_correction_type multi-scan
_exptl_absorpt_process_details 'CrysAlis, (Oxford Diffraction, 2002)'
_exptl_crystal_colour colourless
_exptl_crystal_density_diffrn 1.374
_exptl_crystal_density_method 'not measured'
_exptl_crystal_description cube
_exptl_crystal_F_000 2912
_exptl_crystal_size_max 0.200
_exptl_crystal_size_mid 0.200
_exptl_crystal_size_min 0.200
_platon_squeeze_details
;
;
_refine_diff_density_max 1.66
_refine_diff_density_min -1.82
_refine_ls_extinction_method None
_refine_ls_goodness_of_fit_ref 1.0127
_refine_ls_hydrogen_treatment mixed
_refine_ls_matrix_type full
_refine_ls_number_parameters 965
_refine_ls_number_reflns 14351
_refine_ls_number_restraints 880
_refine_ls_R_factor_all 0.0668
_refine_ls_R_factor_gt 0.0593
_refine_ls_shift/su_max 0.0048674
_refine_ls_shift/su_mean 0.0001342
_refine_ls_structure_factor_coef Fsqd
_refine_ls_weighting_details
;
 Method= Modified Sheldrick 
 w=1/[\s^2^(F^2^) + ( 0.06P)^2^ +20.74P] 
 ,where P=(max(Fo^2^,0) + 2Fc^2^)/3 
;
_refine_ls_weighting_scheme calc
_refine_ls_wR_factor_all 0.1536
_refine_ls_wR_factor_gt 0.1466
_refine_ls_wR_factor_ref 0.1535
_reflns_limit_h_max 12
_reflns_limit_h_min -12
_reflns_limit_k_max 23
_reflns_limit_k_min 0
_reflns_limit_l_max 45
_reflns_limit_l_min 0
_reflns_number_gt 12408
_reflns_number_total 14408
_reflns_threshold_expression I>2.0\s(I)
_oxford_diffrn_Wilson_B_factor 4.81
_oxford_diffrn_Wilson_scale 0.86
_oxford_refine_ls_r_factor_ref 0.0668
_oxford_refine_ls_scale 1.519(6)
_oxford_reflns_number_all 14354
_oxford_reflns_threshold_expression_ref I>-3.0\s(I)
_oxford_structure_analysis_title 147rjmek16
_cod_data_source_file c8dt01661e2.cif
_cod_data_source_block 'global_CCDC1'
_cod_depositor_comments
;
The following automatic conversions were performed:

'_atom_sites_solution_primary' value 'Other' changed to 'other'
according to
/home/data/users/saulius/crontab/automatic-downloads/rss-feeds/RSC/lib/dictionaries/cif_core.dic
dictionary named 'cif_core.dic' version 2.4.2 from 2011-04-26.

Automatic conversion script
Id: cif_fix_values 4973 2017-02-22 13:04:09Z antanas 

 Adding full bibliography for 7046314--7046326.cif.
;
_cod_original_sg_symbol_H-M 'P 21/c '
_cod_original_formula_sum 'C62 H71.00 Au1 B1 Cl1 F15 Li1 N2 O4'
_cod_database_code 7046317

loop_
_symmetry_equiv_pos_as_xyz
x,y,z
-x,-y,-z
x,-y+1/2,z+1/2
-x,y+1/2,-z+1/2

loop_
_atom_site_label
_atom_site_type_symbol
_atom_site_fract_x
_atom_site_fract_y
_atom_site_fract_z
_atom_site_U_iso_or_equiv
_atom_site_occupancy
_atom_site_adp_type
_atom_site_refinement_flags_posn
_atom_site_refinement_flags_occupancy
_atom_site_disorder_assembly
_atom_site_disorder_group
Au1 Au 0.51588(2) 0.786188(13) 0.573222(6) 0.0590 1.0000 Uani . . . .
Cl2 Cl 0.4791(3) 0.90155(11) 0.55385(6) 0.1154 1.0000 Uani . . . .
C3 C 0.5493(4) 0.6846(3) 0.59027(12) 0.0439 1.0000 Uani . . . .
N4 N 0.5441(4) 0.6615(2) 0.62443(10) 0.0447 1.0000 Uani . . . .
C5 C 0.5004(5) 0.7043(3) 0.65464(13) 0.0505 1.0000 Uani . . . .
C6 C 0.3715(5) 0.6972(3) 0.66433(15) 0.0590 1.0000 Uani . . . .
C7 C 0.2745(5) 0.6502(4) 0.64327(17) 0.0636 1.0000 Uani . . . .
C8 C 0.1642(8) 0.6956(5) 0.6263(3) 0.1087 1.0000 Uani . . . .
C9 C 0.2251(7) 0.5902(5) 0.6674(2) 0.0914 1.0000 Uani . . . .
C10 C 0.3335(7) 0.7369(5) 0.6942(2) 0.0876 1.0000 Uani . . . .
C11 C 0.4155(10) 0.7817(5) 0.7135(2) 0.1122 1.0000 Uani . . . .
C12 C 0.5419(9) 0.7894(5) 0.7030(2) 0.0966 1.0000 Uani . . . .
C13 C 0.5876(6) 0.7507(4) 0.67363(16) 0.0654 1.0000 Uani . . . .
C14 C 0.7264(7) 0.7609(5) 0.6634(2) 0.0845 1.0000 Uani . . . .
C15 C 0.8203(8) 0.7476(5) 0.6970(3) 0.1040 1.0000 Uani . . . .
C16 C 0.7464(9) 0.8356(6) 0.6472(3) 0.1120 1.0000 Uani . . . .
C17 C 0.5705(4) 0.5827(3) 0.62848(11) 0.0432 1.0000 Uani . . . .
C18 C 0.5976(5) 0.5631(3) 0.58795(12) 0.0499 1.0000 Uani . . . .
N19 N 0.5791(3) 0.6311(2) 0.56812(10) 0.0435 1.0000 Uani . . . .
C20 C 0.5996(4) 0.6356(3) 0.52946(11) 0.0428 1.0000 Uani . . . .
C21 C 0.7260(4) 0.6456(3) 0.51852(13) 0.0488 1.0000 Uani . . . .
C22 C 0.7459(5) 0.6453(4) 0.48081(14) 0.0597 1.0000 Uani . . . .
C23 C 0.6444(5) 0.6349(4) 0.45546(14) 0.0596 1.0000 Uani . . . .
C24 C 0.5206(5) 0.6267(3) 0.46701(13) 0.0517 1.0000 Uani . . . .
C25 C 0.4952(4) 0.6270(3) 0.50433(12) 0.0436 1.0000 Uani . . . .
C26 C 0.3577(4) 0.6196(3) 0.51629(14) 0.0514 1.0000 Uani . . . .
C27 C 0.2899(5) 0.5542(3) 0.49884(17) 0.0606 1.0000 Uani . . . .
C28 C 0.2822(5) 0.6898(4) 0.5072(2) 0.0681 1.0000 Uani . . . .
C29 C 0.8394(5) 0.6570(4) 0.54538(15) 0.0601 1.0000 Uani . . . .
C30 C 0.8911(7) 0.7344(4) 0.5424(2) 0.0884 1.0000 Uani . . . .
C31 C 0.9457(5) 0.6020(4) 0.53937(19) 0.0730 1.0000 Uani . . . .
C32 C 0.6788(4) 0.5654(3) 0.65656(12) 0.0471 1.0000 Uani . . . .
B33 B 0.7018(5) 0.4800(4) 0.66765(14) 0.0477 1.0000 Uani . . . .
C34 C 0.8109(5) 0.4700(3) 0.70235(12) 0.0499 1.0000 Uani . . . .
C35 C 0.9006(5) 0.5204(3) 0.71459(15) 0.0598 1.0000 Uani . . . .
F36 F 0.9086(3) 0.5866(2) 0.69879(11) 0.0781 1.0000 Uani . . . .
C37 C 0.9891(5) 0.5088(4) 0.74378(16) 0.0665 1.0000 Uani . . . .
F38 F 1.0755(4) 0.5617(3) 0.75351(11) 0.0899 1.0000 Uani . . . .
C39 C 0.9914(5) 0.4450(4) 0.76186(14) 0.0689 1.0000 Uani . . . .
F40 F 1.0779(3) 0.4329(3) 0.79003(10) 0.0961 1.0000 Uani . . . .
C41 C 0.9064(5) 0.3909(4) 0.75056(17) 0.0678 1.0000 Uani . . . .
C42 C 0.8204(5) 0.4044(4) 0.72101(14) 0.0588 1.0000 Uani . . . .
F43 F 0.7417(3) 0.3491(2) 0.71129(10) 0.0692 1.0000 Uani . . . .
F44 F 0.9091(4) 0.3264(3) 0.76727(12) 0.0961 1.0000 Uani . . . .
C45 C 0.5593(5) 0.4510(3) 0.67987(13) 0.0479 1.0000 Uani . . . .
C46 C 0.4628(5) 0.4262(3) 0.65487(13) 0.0527 1.0000 Uani . . . .
F47 F 0.4874(3) 0.4245(2) 0.61837(8) 0.0620 1.0000 Uani . . . .
C48 C 0.3419(6) 0.4051(4) 0.66388(18) 0.0652 1.0000 Uani . . . .
F49 F 0.2552(3) 0.3817(3) 0.63736(12) 0.0883 1.0000 Uani . . . .
C50 C 0.3065(6) 0.4099(4) 0.70000(19) 0.0688 1.0000 Uani . . . .
F51 F 0.1868(4) 0.3907(3) 0.70933(14) 0.1008 1.0000 Uani . . . .
C52 C 0.3931(6) 0.4369(3) 0.72512(17) 0.0644 1.0000 Uani . . . .
C53 C 0.5153(5) 0.4565(3) 0.71532(14) 0.0545 1.0000 Uani . . . .
F54 F 0.5924(3) 0.4832(2) 0.74288(8) 0.0722 1.0000 Uani . . . .
F55 F 0.3580(4) 0.4453(2) 0.76036(10) 0.0858 1.0000 Uani . . . .
C56 C 0.7671(5) 0.4284(3) 0.63520(12) 0.0488 1.0000 Uani . . . .
C57 C 0.7359(5) 0.3577(3) 0.62603(14) 0.0571 1.0000 Uani . . . .
F58 F 0.6381(3) 0.32239(19) 0.64198(10) 0.0705 1.0000 Uani . . . .
C59 C 0.8018(6) 0.3155(4) 0.60153(17) 0.0658 1.0000 Uani . . . .
F60 F 0.7633(4) 0.2475(2) 0.59412(12) 0.0873 1.0000 Uani . . . .
C61 C 0.9064(5) 0.3433(4) 0.58493(15) 0.0625 1.0000 Uani . . . .
F62 F 0.9723(4) 0.3036(2) 0.56121(11) 0.0782 1.0000 Uani . . . .
C63 C 0.9456(5) 0.4130(4) 0.59319(14) 0.0560 1.0000 Uani . . . .
C64 C 0.8763(4) 0.4533(3) 0.61755(13) 0.0496 1.0000 Uani . . . .
F65 F 0.9235(3) 0.51961(19) 0.62486(9) 0.0612 1.0000 Uani . . . .
F66 F 1.0489(3) 0.4410(2) 0.57765(9) 0.0694 1.0000 Uani . . . .
O67 O 0.1902(9) 0.3211(6) 0.1647(2) 0.1430 0.543(6) Uani D P 1 1
O68 O 0.1487(11) 0.3422(7) 0.1554(3) 0.1537 0.457(6) Uani D P 1 2
C69 C 0.1838(14) 0.3101(10) 0.2035(3) 0.1408 0.543(6) Uani D P 1 1
C70 C 0.0822(17) 0.3610(10) 0.1873(6) 0.1546 0.457(6) Uani D P 1 2
C71 C 0.020(2) 0.2951(13) 0.1976(5) 0.1548 0.457(6) Uani D P 1 2
C72 C 0.0534(15) 0.2862(11) 0.2081(4) 0.1389 0.543(6) Uani D P 1 1
C73 C 0.006(3) 0.2513(14) 0.1659(7) 0.1544 0.457(6) Uani D P 1 2
C74 C 0.0064(18) 0.2573(13) 0.1746(4) 0.1396 0.543(6) Uani D P 1 1
C75 C 0.092(2) 0.2791(14) 0.1384(6) 0.1529 0.457(6) Uani D P 1 2
C76 C 0.0798(17) 0.2886(13) 0.1455(3) 0.1398 0.543(6) Uani D P 1 1
O77 O 0.3360(10) 0.3664(5) 0.0906(2) 0.1580 0.543(6) Uani D P 1 1
O78 O 0.3523(10) 0.3499(7) 0.0939(2) 0.1567 0.457(6) Uani D P 1 2
C79 C 0.4777(12) 0.3505(14) 0.0800(4) 0.1566 0.457(6) Uani D P 1 2
C80 C 0.416(2) 0.3093(9) 0.0767(3) 0.1584 0.543(6) Uani D P 1 1
C81 C 0.425(2) 0.3263(10) 0.0382(4) 0.1575 0.543(6) Uani D P 1 1
C82 C 0.4559(18) 0.3632(12) 0.0415(4) 0.1574 0.457(6) Uani D P 1 2
C83 C 0.328(2) 0.3406(17) 0.0315(3) 0.1566 0.457(6) Uani D P 1 2
C84 C 0.328(2) 0.3774(10) 0.0286(2) 0.1598 0.543(6) Uani D P 1 1
C85 C 0.296(2) 0.4148(9) 0.0614(3) 0.1577 0.543(6) Uani D P 1 1
C86 C 0.2580(15) 0.3333(16) 0.0650(3) 0.1551 0.457(6) Uani D P 1 2
O87 O 0.4253(11) 0.3508(6) 0.1819(3) 0.1732 0.457(6) Uani D P 1 2
O88 O 0.4825(8) 0.3835(5) 0.1663(3) 0.1620 0.543(6) Uani D P 1 1
C89 C 0.5795(12) 0.4352(9) 0.1601(5) 0.1707 0.543(6) Uani D P 1 1
C90 C 0.450(2) 0.3890(12) 0.2153(3) 0.1794 0.457(6) Uani D P 1 2
C91 C 0.6944(10) 0.4044(11) 0.1774(5) 0.1701 0.543(6) Uani D P 1 1
C92 C 0.584(2) 0.3722(14) 0.2253(6) 0.1794 0.457(6) Uani D P 1 2
C93 C 0.6561(14) 0.3557(12) 0.2047(6) 0.1673 0.543(6) Uani D P 1 1
C94 C 0.6233(16) 0.3143(14) 0.2023(6) 0.1792 0.457(6) Uani D P 1 2
C95 C 0.513(2) 0.2928(9) 0.1791(5) 0.1784 0.457(6) Uani D P 1 2
C96 C 0.5205(14) 0.3380(11) 0.1971(5) 0.1663 0.543(6) Uani D P 1 1
O97 O 0.2795(10) 0.4851(5) 0.1505(3) 0.1556 0.457(6) Uani D P 1 2
O98 O 0.2578(10) 0.4842(4) 0.1380(4) 0.1711 0.543(6) Uani D P 1 1
C99 C 0.1313(12) 0.5073(7) 0.1260(7) 0.1798 0.543(6) Uani D P 1 1
C100 C 0.1569(14) 0.5152(7) 0.1553(6) 0.1569 0.457(6) Uani D P 1 2
C101 C 0.1498(19) 0.5802(8) 0.1135(6) 0.1820 0.543(6) Uani D P 1 1
C102 C 0.176(2) 0.5918(7) 0.1501(7) 0.1580 0.457(6) Uani D P 1 2
C103 C 0.264(2) 0.6063(5) 0.1304(7) 0.1819 0.543(6) Uani D P 1 1
C104 C 0.311(2) 0.6060(6) 0.1540(8) 0.1633 0.457(6) Uani D P 1 2
C105 C 0.3447(16) 0.5448(5) 0.1403(8) 0.1799 0.543(6) Uani D P 1 1
C106 C 0.3772(15) 0.5372(6) 0.1582(7) 0.1608 0.457(6) Uani D P 1 2
Li107 Li 0.3112(7) 0.3841(4) 0.14220(19) 0.1557 1.0000 Uani D . . .
H71 H 0.3175 0.6265 0.6230 0.0791 1.0000 Uiso R . . .
H81 H 0.1009 0.6647 0.6142 0.1650 1.0000 Uiso R . . .
H83 H 0.1257 0.7200 0.6464 0.1649 1.0000 Uiso R . . .
H82 H 0.1958 0.7306 0.6090 0.1649 1.0000 Uiso R . . .
H91 H 0.1792 0.5552 0.6521 0.1340 1.0000 Uiso R . . .
H93 H 0.1684 0.6134 0.6844 0.1340 1.0000 Uiso R . . .
H92 H 0.2961 0.5679 0.6806 0.1341 1.0000 Uiso R . . .
H101 H 0.2491 0.7302 0.7023 0.1043 1.0000 Uiso R . . .
H111 H 0.3880 0.8089 0.7329 0.1260 1.0000 Uiso R . . .
H121 H 0.5975 0.8212 0.7157 0.1099 1.0000 Uiso R . . .
H141 H 0.7444 0.7245 0.6444 0.1021 1.0000 Uiso R . . .
H152 H 0.9080 0.7491 0.6895 0.1530 1.0000 Uiso R . . .
H151 H 0.8056 0.7860 0.7149 0.1529 1.0000 Uiso R . . .
H153 H 0.8038 0.7011 0.7076 0.1531 1.0000 Uiso R . . .
H162 H 0.8332 0.8389 0.6391 0.1611 1.0000 Uiso R . . .
H161 H 0.7332 0.8701 0.6665 0.1610 1.0000 Uiso R . . .
H163 H 0.6839 0.8433 0.6270 0.1610 1.0000 Uiso R . . .
H171 H 0.4918 0.5568 0.6357 0.0540 1.0000 Uiso R . . .
H181 H 0.6852 0.5481 0.5863 0.0645 1.0000 Uiso R . . .
H182 H 0.5380 0.5261 0.5778 0.0641 1.0000 Uiso R . . .
H221 H 0.8308 0.6488 0.4727 0.0714 1.0000 Uiso R . . .
H231 H 0.6595 0.6340 0.4307 0.0744 1.0000 Uiso R . . .
H241 H 0.4508 0.6222 0.4498 0.0606 1.0000 Uiso R . . .
H261 H 0.3630 0.6122 0.5431 0.0611 1.0000 Uiso R . . .
H271 H 0.2049 0.5470 0.5092 0.0944 1.0000 Uiso R . . .
H272 H 0.3432 0.5119 0.5034 0.0942 1.0000 Uiso R . . .
H273 H 0.2807 0.5641 0.4729 0.0942 1.0000 Uiso R . . .
H282 H 0.1938 0.6849 0.5138 0.1030 1.0000 Uiso R . . .
H281 H 0.3235 0.7296 0.5204 0.1030 1.0000 Uiso R . . .
H283 H 0.2857 0.6968 0.4807 0.1030 1.0000 Uiso R . . .
H291 H 0.8093 0.6498 0.5704 0.0748 1.0000 Uiso R . . .
H301 H 0.9638 0.7413 0.5596 0.1268 1.0000 Uiso R . . .
H302 H 0.8237 0.7671 0.5485 0.1269 1.0000 Uiso R . . .
H303 H 0.9183 0.7450 0.5180 0.1272 1.0000 Uiso R . . .
H311 H 1.0132 0.6071 0.5577 0.1091 1.0000 Uiso R . . .
H312 H 0.9097 0.5540 0.5409 0.1090 1.0000 Uiso R . . .
H313 H 0.9776 0.6080 0.5154 0.1091 1.0000 Uiso R . . .
H321 H 0.6594 0.5896 0.6790 0.0571 1.0000 Uiso R . . .
H322 H 0.7592 0.5853 0.6473 0.0573 1.0000 Uiso R . . .
H692 H 0.2013 0.3558 0.2163 0.1852 0.543(6) Uiso R P 1 1
H691 H 0.2426 0.2720 0.2128 0.1852 0.543(6) Uiso R P 1 1
H701 H 0.0633 0.4122 0.1892 0.1990 0.457(6) Uiso R P 1 2
H702 H 0.1322 0.3455 0.2088 0.1991 0.457(6) Uiso R P 1 2
H752 H 0.0392 0.2939 0.1170 0.1981 0.457(6) Uiso R P 1 2
H751 H 0.1552 0.2437 0.1311 0.1981 0.457(6) Uiso R P 1 2
H761 H 0.0191 0.3248 0.1362 0.1842 0.543(6) Uiso R P 1 1
H762 H 0.1072 0.2580 0.1255 0.1842 0.543(6) Uiso R P 1 1
H791 H 0.4832 0.4024 0.0769 0.1870 0.457(6) Uiso R P 1 2
H792 H 0.5524 0.3321 0.0939 0.1871 0.457(6) Uiso R P 1 2
H801 H 0.4993 0.3279 0.0837 0.2102 0.543(6) Uiso R P 1 1
H802 H 0.4074 0.2603 0.0854 0.2100 0.543(6) Uiso R P 1 1
H852 H 0.2858 0.4650 0.0679 0.2101 0.543(6) Uiso R P 1 1
H851 H 0.2160 0.3922 0.0537 0.2100 0.543(6) Uiso R P 1 1
H862 H 0.1745 0.3549 0.0672 0.1850 0.457(6) Uiso R P 1 2
H861 H 0.2510 0.2818 0.0667 0.1850 0.457(6) Uiso R P 1 2
H891 H 0.5687 0.4784 0.1752 0.2203 0.543(6) Uiso R P 1 1
H892 H 0.5877 0.4494 0.1342 0.2202 0.543(6) Uiso R P 1 1
H961 H 0.4619 0.3229 0.2154 0.2152 0.543(6) Uiso R P 1 1
H962 H 0.5369 0.2988 0.1804 0.2151 0.543(6) Uiso R P 1 1
H992 H 0.0773 0.5112 0.1472 0.2212 0.543(6) Uiso R P 1 1
H1002 H 0.1197 0.5088 0.1791 0.1970 0.457(6) Uiso R P 1 2
H1001 H 0.1010 0.4944 0.1363 0.1972 0.457(6) Uiso R P 1 2
H1051 H 0.3945 0.5458 0.1636 0.2232 0.543(6) Uiso R P 1 1
H1052 H 0.4024 0.5432 0.1198 0.2233 0.543(6) Uiso R P 1 1
H1062 H 0.4398 0.5265 0.1781 0.2001 0.457(6) Uiso R P 1 2
H1061 H 0.4215 0.5459 0.1357 0.2002 0.457(6) Uiso R P 1 2
H912 H 0.7628 0.4345 0.1865 0.2176 0.543(6) Uiso R P 1 1
H911 H 0.7242 0.3748 0.1582 0.2176 0.543(6) Uiso R P 1 1
H721 H 0.0391 0.2606 0.2302 0.1753 0.543(6) Uiso R P 1 1
H722 H -0.0035 0.3264 0.2062 0.1753 0.543(6) Uiso R P 1 1
H711 H -0.0168 0.2841 0.2203 0.2021 0.457(6) Uiso R P 1 2
H712 H -0.0410 0.3196 0.1820 0.2021 0.457(6) Uiso R P 1 2
H742 H -0.0823 0.2465 0.1697 0.1802 0.543(6) Uiso R P 1 1
H741 H 0.0533 0.2136 0.1782 0.1802 0.543(6) Uiso R P 1 1
H732 H 0.0571 0.2230 0.1827 0.1995 0.457(6) Uiso R P 1 2
H731 H -0.0644 0.2231 0.1563 0.1995 0.457(6) Uiso R P 1 2
H1032 H 0.3048 0.6479 0.1211 0.2240 0.543(6) Uiso R P 1 1
H1031 H 0.2300 0.6172 0.1536 0.2240 0.543(6) Uiso R P 1 1
H1011 H 0.0771 0.6115 0.1132 0.2241 0.543(6) Uiso R P 1 1
H1012 H 0.1805 0.5763 0.0894 0.2241 0.543(6) Uiso R P 1 1
H1042 H 0.3487 0.6508 0.1478 0.2016 0.457(6) Uiso R P 1 2
H1041 H 0.2940 0.6056 0.1795 0.2016 0.457(6) Uiso R P 1 2
H1022 H 0.1081 0.6222 0.1576 0.1961 0.457(6) Uiso R P 1 2
H1021 H 0.1898 0.5994 0.1248 0.1961 0.457(6) Uiso R P 1 2
H832 H 0.3102 0.3899 0.0261 0.1805 0.457(6) Uiso R P 1 2
H831 H 0.2994 0.3115 0.0113 0.1805 0.457(6) Uiso R P 1 2
H821 H 0.5066 0.3848 0.0234 0.1822 0.457(6) Uiso R P 1 2
H822 H 0.4758 0.3132 0.0433 0.1822 0.457(6) Uiso R P 1 2
H842 H 0.3992 0.4094 0.0326 0.2130 0.543(6) Uiso R P 1 1
H841 H 0.2902 0.3852 0.0047 0.2130 0.543(6) Uiso R P 1 1
H811 H 0.4992 0.3166 0.0245 0.2121 0.543(6) Uiso R P 1 1
H812 H 0.3576 0.2941 0.0306 0.2121 0.543(6) Uiso R P 1 1
H932 H 0.6387 0.3846 0.2255 0.2126 0.543(6) Uiso R P 1 1
H931 H 0.7148 0.3183 0.2119 0.2126 0.543(6) Uiso R P 1 1
H1063 H 0.6099 0.3722 0.2501 0.2268 0.457(6) Uiso . P 1 2
H921 H 0.6223 0.4152 0.2121 0.2268 0.457(6) Uiso R P 1 2
H901 H 0.4159 0.4363 0.2174 0.2254 0.457(6) Uiso R P 1 2
H902 H 0.4080 0.3573 0.2314 0.2254 0.457(6) Uiso R P 1 2
H942 H 0.7142 0.3123 0.2002 0.2298 0.457(6) Uiso R P 1 2
H941 H 0.5964 0.2746 0.2167 0.2298 0.457(6) Uiso R P 1 2
H952 H 0.5612 0.3169 0.1612 0.2295 0.457(6) Uiso R P 1 2
H951 H 0.4930 0.2452 0.1708 0.2295 0.457(6) Uiso R P 1 2
H991 H 0.0885 0.4782 0.1078 0.2082 0.543(6) Uiso R P 1 1

loop_
_atom_site_aniso_label
_atom_site_aniso_U_11
_atom_site_aniso_U_22
_atom_site_aniso_U_33
_atom_site_aniso_U_23
_atom_site_aniso_U_13
_atom_site_aniso_U_12
Au1 0.06884(16) 0.06206(15) 0.04599(13) -0.00553(10) 0.00034(9) 0.00627(11)
Cl2 0.182(2) 0.0715(11) 0.0927(13) 0.0106(10) 0.0031(14) 0.0271(13)
C3 0.0298(19) 0.062(3) 0.040(2) -0.013(2) 0.0012(16) 0.0005(19)
N4 0.0431(19) 0.058(2) 0.0328(17) -0.0093(16) 0.0033(14) 0.0028(17)
C5 0.048(2) 0.068(3) 0.035(2) -0.013(2) 0.0000(18) 0.008(2)
C6 0.052(3) 0.073(4) 0.053(3) -0.010(3) 0.004(2) 0.012(3)
C7 0.042(3) 0.078(4) 0.071(3) -0.005(3) -0.004(2) 0.010(3)
C8 0.084(5) 0.112(7) 0.127(7) -0.011(6) -0.038(5) 0.040(5)
C9 0.065(4) 0.101(6) 0.109(6) 0.007(5) 0.007(4) -0.008(4)
C10 0.075(4) 0.113(6) 0.077(4) -0.034(4) 0.026(4) 0.010(4)
C11 0.119(7) 0.137(8) 0.083(5) -0.059(5) 0.028(5) 0.018(6)
C12 0.100(6) 0.112(6) 0.077(5) -0.057(5) -0.007(4) -0.003(5)
C13 0.065(3) 0.079(4) 0.052(3) -0.026(3) -0.001(2) 0.000(3)
C14 0.067(4) 0.100(5) 0.086(5) -0.040(4) -0.001(3) -0.021(4)
C15 0.079(5) 0.104(6) 0.126(7) -0.037(6) -0.030(5) -0.001(4)
C16 0.100(6) 0.131(8) 0.104(6) -0.020(6) -0.007(5) -0.045(6)
C17 0.039(2) 0.058(3) 0.032(2) -0.0069(18) 0.0021(16) 0.0034(19)
C18 0.056(3) 0.060(3) 0.033(2) -0.007(2) 0.0015(19) 0.012(2)
N19 0.0383(18) 0.061(2) 0.0318(17) -0.0060(16) 0.0032(14) 0.0084(17)
C20 0.038(2) 0.058(3) 0.033(2) -0.0039(18) 0.0038(16) 0.0032(19)
C21 0.033(2) 0.072(3) 0.041(2) -0.010(2) 0.0027(17) 0.002(2)
C22 0.040(2) 0.090(4) 0.050(3) -0.009(3) 0.011(2) -0.008(3)
C23 0.057(3) 0.087(4) 0.036(2) -0.004(2) 0.010(2) -0.007(3)
C24 0.041(2) 0.076(3) 0.037(2) -0.006(2) -0.0046(18) -0.004(2)
C25 0.034(2) 0.059(3) 0.038(2) -0.0055(19) 0.0029(16) 0.0034(19)
C26 0.034(2) 0.072(3) 0.048(2) -0.008(2) 0.0020(18) 0.001(2)
C27 0.040(2) 0.069(3) 0.073(4) -0.011(3) 0.007(2) -0.004(2)
C28 0.043(3) 0.074(4) 0.088(4) -0.018(3) 0.001(3) 0.008(3)
C29 0.037(2) 0.092(4) 0.051(3) -0.010(3) -0.003(2) 0.000(3)
C30 0.060(4) 0.091(5) 0.111(6) -0.015(4) -0.030(4) -0.011(3)
C31 0.045(3) 0.099(5) 0.075(4) -0.005(4) -0.003(3) 0.008(3)
C32 0.041(2) 0.067(3) 0.033(2) -0.006(2) 0.0009(17) 0.002(2)
B33 0.040(3) 0.070(4) 0.033(2) -0.001(2) 0.0047(19) 0.002(2)
C34 0.043(2) 0.073(3) 0.034(2) -0.001(2) 0.0042(18) 0.009(2)
C35 0.056(3) 0.074(4) 0.049(3) -0.003(3) -0.004(2) 0.013(3)
F36 0.067(2) 0.082(2) 0.082(2) -0.0001(19) -0.0306(18) -0.0029(18)
C37 0.047(3) 0.094(4) 0.058(3) -0.015(3) -0.007(2) 0.013(3)
F38 0.067(2) 0.119(3) 0.081(2) -0.019(2) -0.0301(19) 0.006(2)
C39 0.050(3) 0.117(5) 0.040(2) 0.011(3) 0.001(2) 0.028(3)
F40 0.058(2) 0.169(4) 0.060(2) 0.022(2) -0.0144(16) 0.028(2)
C41 0.046(3) 0.099(5) 0.059(3) 0.023(3) 0.010(2) 0.018(3)
C42 0.042(3) 0.086(4) 0.048(3) 0.008(3) 0.007(2) 0.014(3)
F43 0.0521(17) 0.077(2) 0.079(2) 0.0184(18) 0.0073(15) 0.0047(16)
F44 0.060(2) 0.129(4) 0.099(3) 0.060(3) 0.0025(19) 0.018(2)
C45 0.048(2) 0.059(3) 0.038(2) 0.002(2) 0.0104(18) 0.006(2)
C46 0.048(3) 0.070(3) 0.041(2) -0.003(2) 0.0105(19) -0.002(2)
F47 0.0510(16) 0.091(2) 0.0437(15) -0.0105(15) 0.0046(12) -0.0148(16)
C48 0.053(3) 0.073(4) 0.071(4) -0.004(3) 0.012(3) -0.009(3)
F49 0.0541(19) 0.112(3) 0.099(3) -0.014(2) 0.0056(18) -0.025(2)
C50 0.053(3) 0.073(4) 0.082(4) 0.009(3) 0.031(3) 0.005(3)
F51 0.068(2) 0.118(4) 0.120(3) 0.013(3) 0.048(2) -0.003(2)
C52 0.059(3) 0.074(4) 0.062(3) 0.017(3) 0.029(3) 0.020(3)
C53 0.051(3) 0.068(3) 0.044(2) 0.004(2) 0.009(2) 0.014(2)
F54 0.0603(18) 0.122(3) 0.0351(14) -0.0058(16) 0.0070(12) 0.0236(19)
F55 0.078(2) 0.119(3) 0.064(2) 0.022(2) 0.0400(18) 0.030(2)
C56 0.042(2) 0.068(3) 0.037(2) -0.001(2) 0.0050(18) 0.006(2)
C57 0.052(3) 0.075(4) 0.046(3) -0.004(2) 0.014(2) 0.003(3)
F58 0.071(2) 0.069(2) 0.074(2) -0.0086(17) 0.0321(17) -0.0077(17)
C59 0.059(3) 0.078(4) 0.061(3) -0.017(3) 0.012(3) 0.002(3)
F60 0.086(3) 0.077(2) 0.101(3) -0.030(2) 0.032(2) -0.005(2)
C61 0.047(3) 0.090(4) 0.051(3) -0.007(3) 0.011(2) 0.016(3)
F62 0.066(2) 0.095(3) 0.076(2) -0.018(2) 0.0279(17) 0.0143(19)
C63 0.037(2) 0.088(4) 0.043(2) -0.001(3) 0.0089(19) 0.009(2)
C64 0.037(2) 0.070(3) 0.041(2) -0.003(2) -0.0029(18) 0.005(2)
F65 0.0399(14) 0.079(2) 0.0652(18) -0.0047(16) 0.0102(13) -0.0021(14)
F66 0.0399(15) 0.098(3) 0.072(2) 0.0033(18) 0.0188(14) 0.0075(16)
O67 0.154(6) 0.157(6) 0.118(5) -0.024(5) -0.001(5) -0.032(5)
O68 0.182(6) 0.145(6) 0.136(6) -0.036(6) 0.030(6) -0.034(6)
C69 0.148(7) 0.161(8) 0.113(6) -0.019(7) -0.003(6) -0.036(7)
C70 0.182(8) 0.147(8) 0.137(8) -0.038(7) 0.037(7) -0.036(7)
C71 0.180(9) 0.152(8) 0.136(9) -0.039(8) 0.037(8) -0.040(8)
C72 0.144(8) 0.163(8) 0.109(7) -0.019(7) -0.005(7) -0.037(7)
C73 0.179(9) 0.151(9) 0.135(9) -0.038(8) 0.032(8) -0.042(8)
C74 0.144(8) 0.163(8) 0.111(7) -0.020(7) -0.002(6) -0.039(7)
C75 0.180(8) 0.147(8) 0.133(8) -0.036(7) 0.031(7) -0.040(7)
C76 0.148(7) 0.160(8) 0.111(7) -0.020(7) -0.002(6) -0.039(6)
O77 0.187(6) 0.150(6) 0.138(5) -0.023(5) 0.013(6) 0.027(5)
O78 0.154(6) 0.182(7) 0.135(6) -0.020(6) 0.010(5) -0.023(6)
C79 0.146(7) 0.191(9) 0.133(7) -0.017(8) 0.010(7) -0.028(8)
C80 0.193(8) 0.146(8) 0.136(7) -0.026(7) 0.015(7) 0.036(7)
C81 0.193(9) 0.144(8) 0.136(7) -0.022(7) 0.023(8) 0.041(7)
C82 0.146(8) 0.194(9) 0.132(8) -0.015(8) 0.009(7) -0.032(8)
C83 0.149(8) 0.187(9) 0.133(8) -0.016(8) 0.004(7) -0.035(8)
C84 0.192(9) 0.152(8) 0.136(7) -0.021(7) 0.016(8) 0.044(7)
C85 0.188(8) 0.149(8) 0.136(7) -0.022(6) 0.013(7) 0.042(7)
C86 0.148(8) 0.182(9) 0.135(7) -0.020(8) 0.009(6) -0.033(8)
O87 0.185(7) 0.173(7) 0.160(6) -0.046(6) -0.009(6) 0.017(6)
O88 0.169(6) 0.169(7) 0.146(6) 0.004(6) -0.015(5) -0.029(6)
C89 0.169(8) 0.181(8) 0.159(8) 0.006(7) -0.028(7) -0.030(7)
C90 0.192(9) 0.179(9) 0.166(8) -0.053(7) -0.009(8) 0.024(8)
C91 0.165(8) 0.184(9) 0.158(9) 0.002(8) -0.031(7) -0.026(8)
C92 0.192(9) 0.178(9) 0.167(9) -0.051(8) -0.010(8) 0.027(9)
C93 0.162(8) 0.180(9) 0.156(8) 0.001(7) -0.029(8) -0.025(8)
C94 0.190(9) 0.176(9) 0.170(9) -0.050(8) -0.007(8) 0.030(8)
C95 0.190(9) 0.174(9) 0.169(8) -0.052(8) -0.006(8) 0.025(7)
C96 0.164(8) 0.179(8) 0.154(8) 0.003(7) -0.025(7) -0.024(7)
O97 0.173(7) 0.143(5) 0.151(7) -0.028(6) 0.010(6) -0.030(6)
O98 0.188(7) 0.149(5) 0.176(7) -0.012(6) -0.001(6) -0.027(6)
C99 0.196(8) 0.154(7) 0.188(9) -0.005(8) -0.006(8) -0.027(7)
C100 0.174(8) 0.142(7) 0.156(8) -0.034(8) 0.020(8) -0.030(7)
C101 0.198(9) 0.154(8) 0.193(9) -0.004(8) -0.008(8) -0.025(8)
C102 0.177(9) 0.141(8) 0.157(9) -0.038(8) 0.021(9) -0.028(8)
C103 0.201(9) 0.152(8) 0.191(9) -0.003(8) -0.009(8) -0.027(8)
C104 0.183(9) 0.147(8) 0.160(9) -0.038(8) 0.010(9) -0.028(8)
C105 0.196(9) 0.154(7) 0.189(9) 0.000(8) -0.007(8) -0.030(7)
C106 0.180(8) 0.147(7) 0.155(8) -0.034(8) 0.004(8) -0.031(7)
Li107 0.170(4) 0.156(4) 0.142(4) -0.023(4) 0.006(3) -0.019(3)

loop_
_atom_type_symbol
_atom_type_scat_dispersion_real
_atom_type_scat_dispersion_imag
_atom_type_scat_Cromer_Mann_a1
_atom_type_scat_Cromer_Mann_b1
_atom_type_scat_Cromer_Mann_a2
_atom_type_scat_Cromer_Mann_b2
_atom_type_scat_Cromer_Mann_a3
_atom_type_scat_Cromer_Mann_b3
_atom_type_scat_Cromer_Mann_a4
_atom_type_scat_Cromer_Mann_b4
_atom_type_scat_Cromer_Mann_c
_atom_type_scat_source
C 0.0181 0.0091 2.3100 20.8439 1.0200 10.2075 1.5886 0.5687 0.8650 51.6512 0.2156 'International Tables Vol C 4.2.6.8 and 6.1.1.4'
H 0.0000 0.0000 0.4930 10.5109 0.3229 26.1257 0.1402 3.1424 0.0408 57.7998 0.0030 'International Tables Vol C 4.2.6.8 and 6.1.1.4'
N 0.0311 0.0180 12.2126 0.0057 3.1322 9.8933 2.0125 28.9975 1.1663 0.5826 -11.5290 'International Tables Vol C 4.2.6.8 and 6.1.1.4'
Au -4.4197 7.2980 16.8819 0.4611 18.5913 8.6216 25.5582 1.4826 5.8600 36.3956 12.0658 'International Tables Vol C 4.2.6.8 and 6.1.1.4'
Cl 0.3639 0.7018 11.4604 0.0104 7.1964 1.1662 6.2556 18.5194 1.6455 47.7784 -9.5574 'International Tables Vol C 4.2.6.8 and 6.1.1.4'
Li 0.0008 0.0003 1.1282 3.9546 0.7508 1.0524 0.6175 85.3905 0.4653 168.2610 0.0377 'International Tables Vol C 4.2.6.8 and 6.1.1.4'
F 0.0727 0.0534 3.5392 10.2825 2.6412 4.2944 1.5170 0.2615 1.0243 26.1476 0.2776 'International Tables Vol C 4.2.6.8 and 6.1.1.4'
B 0.0090 0.0039 2.0545 23.2185 1.3326 1.0210 1.0979 60.3498 0.7068 0.1403 -0.1932 'International Tables Vol C 4.2.6.8 and 6.1.1.4'
O 0.0492 0.0322 3.0485 13.2771 2.2868 5.7011 1.5463 0.3239 0.8670 32.9089 0.2508 'International Tables Vol C 4.2.6.8 and 6.1.1.4'

loop_
_geom_angle_atom_site_label_1
_geom_angle_atom_site_label_2
_geom_angle_atom_site_label_3
_geom_angle
_geom_angle_publ_flag
Cl2 Au1 C3 179.72(14) yes
Au1 C3 N4 125.6(3) yes
Au1 C3 N19 123.8(3) yes
N4 C3 N19 110.6(5) yes
C3 N4 C5 124.6(4) yes
C3 N4 C17 113.3(4) yes
C5 N4 C17 121.6(4) yes
N4 C5 C6 118.3(5) yes
N4 C5 C13 119.5(4) yes
C6 C5 C13 122.2(5) yes
C5 C6 C7 123.1(5) yes
C5 C6 C10 117.1(6) yes
C7 C6 C10 119.8(6) yes
C6 C7 C8 111.0(6) yes
C6 C7 C9 111.2(6) yes
C8 C7 C9 111.7(6) yes
C6 C7 H71 108.9 no
C8 C7 H71 107.4 no
C9 C7 H71 106.5 no
C7 C8 H81 110.0 no
C7 C8 H83 106.3 no
H81 C8 H83 109.3 no
C7 C8 H82 111.2 no
H81 C8 H82 110.1 no
H83 C8 H82 109.9 no
C7 C9 H91 109.2 no
C7 C9 H93 105.9 no
H91 C9 H93 111.5 no
C7 C9 H92 109.6 no
H91 C9 H92 110.4 no
H93 C9 H92 110.1 no
C6 C10 C11 122.4(7) yes
C6 C10 H101 118.4 no
C11 C10 H101 119.1 no
C10 C11 C12 119.8(6) yes
C10 C11 H111 121.3 no
C12 C11 H111 118.9 no
C11 C12 C13 121.2(7) yes
C11 C12 H121 120.1 no
C13 C12 H121 118.8 no
C5 C13 C12 117.3(6) yes
C5 C13 C14 123.6(5) yes
C12 C13 C14 119.1(6) yes
C13 C14 C15 110.9(7) yes
C13 C14 C16 110.9(7) yes
C15 C14 C16 111.0(6) yes
C13 C14 H141 107.3 no
C15 C14 H141 108.2 no
C16 C14 H141 108.4 no
C14 C15 H152 109.8 no
C14 C15 H151 107.3 no
H152 C15 H151 110.2 no
C14 C15 H153 109.9 no
H152 C15 H153 109.0 no
H151 C15 H153 110.6 no
C14 C16 H162 108.9 no
C14 C16 H161 107.0 no
H162 C16 H161 110.3 no
C14 C16 H163 109.2 no
H162 C16 H163 111.4 no
H161 C16 H163 110.0 no
N4 C17 C18 100.1(4) yes
N4 C17 C32 113.6(4) yes
C18 C17 C32 115.4(4) yes
N4 C17 H171 110.5 no
C18 C17 H171 108.9 no
C32 C17 H171 108.2 no
C17 C18 N19 104.0(4) yes
C17 C18 H181 110.0 no
N19 C18 H181 109.0 no
C17 C18 H182 112.3 no
N19 C18 H182 110.4 no
H181 C18 H182 110.9 no
C18 N19 C3 112.0(4) yes
C18 N19 C20 120.9(4) yes
C3 N19 C20 127.0(4) yes
N19 C20 C21 117.9(4) yes
N19 C20 C25 119.5(4) yes
C21 C20 C25 122.6(4) yes
C20 C21 C22 117.4(4) yes
C20 C21 C29 123.2(4) yes
C22 C21 C29 119.5(4) yes
C21 C22 C23 121.0(4) yes
C21 C22 H221 119.2 no
C23 C22 H221 119.6 no
C22 C23 C24 120.3(4) yes
C22 C23 H231 119.8 no
C24 C23 H231 119.9 no
C23 C24 C25 121.0(4) yes
C23 C24 H241 120.4 no
C25 C24 H241 118.5 no
C20 C25 C24 117.7(4) yes
C20 C25 C26 122.3(4) yes
C24 C25 C26 120.0(4) yes
C25 C26 C27 112.0(4) yes
C25 C26 C28 109.7(5) yes
C27 C26 C28 111.0(4) yes
C25 C26 H261 106.6 no
C27 C26 H261 107.8 no
C28 C26 H261 109.5 no
C26 C27 H271 110.7 no
C26 C27 H272 108.7 no
H271 C27 H272 109.9 no
C26 C27 H273 106.3 no
H271 C27 H273 110.5 no
H272 C27 H273 110.7 no
C26 C28 H282 110.3 no
C26 C28 H281 108.9 no
H282 C28 H281 110.5 no
C26 C28 H283 106.5 no
H282 C28 H283 109.8 no
H281 C28 H283 110.7 no
C21 C29 C30 110.4(5) yes
C21 C29 C31 111.2(5) yes
C30 C29 C31 110.8(5) yes
C21 C29 H291 108.1 no
C30 C29 H291 108.5 no
C31 C29 H291 107.7 no
C29 C30 H301 110.0 no
C29 C30 H302 108.2 no
H301 C30 H302 108.9 no
C29 C30 H303 111.9 no
H301 C30 H303 108.6 no
H302 C30 H303 109.3 no
C29 C31 H311 110.5 no
C29 C31 H312 108.7 no
H311 C31 H312 108.9 no
C29 C31 H313 109.7 no
H311 C31 H313 110.9 no
H312 C31 H313 108.1 no
C17 C32 B33 117.5(4) yes
C17 C32 H321 107.3 no
B33 C32 H321 105.9 no
C17 C32 H322 107.6 no
B33 C32 H322 109.1 no
H321 C32 H322 109.3 no
C32 B33 C34 112.2(4) yes
C32 B33 C45 104.9(4) yes
C34 B33 C45 110.2(4) yes
C32 B33 C56 115.5(4) yes
C34 B33 C56 100.8(4) yes
C45 B33 C56 113.4(4) yes
B33 C34 C35 126.6(5) yes
B33 C34 C42 119.8(5) yes
C35 C34 C42 113.6(5) yes
C34 C35 F36 121.8(5) yes
C34 C35 C37 123.8(6) yes
F36 C35 C37 114.4(6) yes
C35 C37 F38 119.4(6) yes
C35 C37 C39 120.3(6) yes
F38 C37 C39 120.2(5) yes
C37 C39 F40 120.8(7) yes
C37 C39 C41 119.3(5) yes
F40 C39 C41 119.9(6) yes
C39 C41 C42 118.6(6) yes
C39 C41 F44 120.6(5) yes
C42 C41 F44 120.7(7) yes
C34 C42 C41 124.3(6) yes
C34 C42 F43 120.4(5) yes
C41 C42 F43 115.3(6) yes
B33 C45 C46 123.7(4) yes
B33 C45 C53 124.1(5) yes
C46 C45 C53 111.8(4) yes
C45 C46 F47 118.8(4) yes
C45 C46 C48 125.1(5) yes
F47 C46 C48 116.1(5) yes
C46 C48 F49 120.4(5) yes
C46 C48 C50 119.6(6) yes
F49 C48 C50 120.0(5) yes
C48 C50 F51 120.5(7) yes
C48 C50 C52 118.1(5) yes
F51 C50 C52 121.3(6) yes
C50 C52 C53 120.9(5) yes
C50 C52 F55 118.9(5) yes
C53 C52 F55 120.1(6) yes
C45 C53 C52 124.3(5) yes
C45 C53 F54 120.5(5) yes
C52 C53 F54 115.2(5) yes
B33 C56 C57 127.4(4) yes
B33 C56 C64 119.5(5) yes
C57 C56 C64 112.6(4) yes
C56 C57 F58 121.5(4) yes
C56 C57 C59 124.8(5) yes
F58 C57 C59 113.7(5) yes
C57 C59 F60 120.4(5) yes
C57 C59 C61 119.6(6) yes
F60 C59 C61 120.0(5) yes
C59 C61 F62 120.9(6) yes
C59 C61 C63 119.2(5) yes
F62 C61 C63 119.9(5) yes
C61 C63 C64 119.1(5) yes
C61 C63 F66 120.2(5) yes
C64 C63 F66 120.7(6) yes
C56 C64 C63 124.7(5) yes
C56 C64 F65 120.2(4) yes
C63 C64 F65 115.0(5) yes
C69 O67 C76 110.32(7) yes
C69 O67 Li107 124.42(7) yes
C76 O67 Li107 124.41(7) yes
C70 O68 C75 110.25(7) yes
C70 O68 Li107 124.39(7) yes
C75 O68 Li107 124.40(7) yes
O67 C69 C72 104.13(7) yes
O67 C69 H692 109.5 no
C72 C69 H692 111.4 no
O67 C69 H691 112.7 no
C72 C69 H691 108.1 no
H692 C69 H691 110.9 no
O68 C70 C71 104.09(7) yes
O68 C70 H701 113.8 no
C71 C70 H701 135.9 no
O68 C70 H702 109.1 no
C71 C70 H702 76.4 no
H701 C70 H702 109.7 no
C70 C71 C73 107.93(7) yes
C70 C71 H711 127.8 no
C73 C71 H711 123.6 no
C70 C71 H712 74.5 no
C73 C71 H712 75.1 no
H711 C71 H712 109.5 no
C69 C72 C74 107.94(7) yes
C69 C72 H721 115.8 no
C74 C72 H721 119.0 no
C69 C72 H722 109.5 no
C74 C72 H722 92.6 no
H721 C72 H722 109.5 no
C71 C73 C75 107.95(7) yes
C71 C73 H732 75.7 no
C75 C73 H732 107.0 no
C71 C73 H731 132.0 no
C75 C73 H731 115.0 no
H732 C73 H731 109.5 no
C72 C74 C76 107.94(7) yes
C72 C74 H742 122.7 no
C76 C74 H742 118.8 no
C72 C74 H741 92.9 no
C76 C74 H741 99.1 no
H742 C74 H741 109.5 no
C73 C75 O68 104.15(7) yes
C73 C75 H752 108.0 no
O68 C75 H752 108.8 no
C73 C75 H751 112.9 no
O68 C75 H751 113.4 no
H752 C75 H751 109.3 no
C74 C76 O67 104.16(7) yes
C74 C76 H761 100.1 no
O67 C76 H761 111.7 no
C74 C76 H762 119.4 no
O67 C76 H762 110.6 no
H761 C76 H762 110.4 no
C80 O77 C85 110.33(7) yes
C80 O77 Li107 124.44(7) yes
C85 O77 Li107 124.44(7) yes
C79 O78 C86 110.26(7) yes
C79 O78 Li107 124.39(7) yes
C86 O78 Li107 124.41(7) yes
O78 C79 C82 104.11(7) yes
O78 C79 H791 96.3 no
C82 C79 H791 74.4 no
O78 C79 H792 122.6 no
C82 C79 H792 131.1 no
H791 C79 H792 111.1 no
O77 C80 C81 104.15(7) yes
O77 C80 H801 99.8 no
C81 C80 H801 94.7 no
O77 C80 H802 120.7 no
C81 C80 H802 122.2 no
H801 C80 H802 110.1 no
C80 C81 C84 107.93(7) yes
C80 C81 H811 123.8 no
C84 C81 H811 125.5 no
C80 C81 H812 93.7 no
C84 C81 H812 80.9 no
H811 C81 H812 109.5 no
C79 C82 C83 107.93(7) yes
C79 C82 H821 132.9 no
C83 C82 H821 119.1 no
C79 C82 H822 75.5 no
C83 C82 H822 85.9 no
H821 C82 H822 109.5 no
C82 C83 C86 107.96(7) yes
C82 C83 H832 86.6 no
C86 C83 H832 99.3 no
C82 C83 H831 128.5 no
C86 C83 H831 116.5 no
H832 C83 H831 109.5 no
C81 C84 C85 107.93(7) yes
C81 C84 H842 81.0 no
C85 C84 H842 77.1 no
C81 C84 H841 126.3 no
C85 C84 H841 125.8 no
H842 C84 H841 109.5 no
O77 C85 C84 104.13(7) yes
O77 C85 H852 116.8 no
C84 C85 H852 134.7 no
O77 C85 H851 99.1 no
C84 C85 H851 77.2 no
H852 C85 H851 112.6 no
C83 C86 O78 104.14(7) yes
C83 C86 H862 121.2 no
O78 C86 H862 115.9 no
C83 C86 H861 100.9 no
O78 C86 H861 102.5 no
H862 C86 H861 109.7 no
C90 O87 C95 110.23(7) yes
C90 O87 Li107 124.40(7) yes
C95 O87 Li107 124.40(7) yes
C89 O88 C96 110.31(7) yes
C89 O88 Li107 124.46(7) yes
C96 O88 Li107 124.47(7) yes
O88 C89 C91 104.09(7) yes
O88 C89 H891 111.4 no
C91 C89 H891 101.1 no
O88 C89 H892 115.2 no
C91 C89 H892 114.8 no
H891 C89 H892 109.5 no
O87 C90 C92 104.12(7) yes
O87 C90 H901 118.2 no
C92 C90 H901 122.4 no
O87 C90 H902 98.6 no
C92 C90 H902 100.2 no
H901 C90 H902 109.5 no
C89 C91 C93 107.92(7) yes
C89 C91 H912 120.8 no
C93 C91 H912 110.9 no
C89 C91 H911 101.4 no
C93 C91 H911 105.0 no
H912 C91 H911 109.5 no
C90 C92 C94 107.96(7) yes
C90 C92 H1063 118.2 no
C94 C92 H1063 119.4 no
C90 C92 H921 95.9 no
C94 C92 H921 100.7 no
H1063 C92 H921 110.7 no
C91 C93 C96 107.94(7) yes
C91 C93 H932 105.6 no
C96 C93 H932 93.5 no
C91 C93 H931 117.6 no
C96 C93 H931 119.3 no
H932 C93 H931 109.5 no
C92 C94 C95 107.96(7) yes
C92 C94 H942 112.7 no
C95 C94 H942 134.7 no
C92 C94 H941 99.2 no
C95 C94 H941 82.3 no
H942 C94 H941 109.5 no
C94 C95 O87 104.10(7) yes
C94 C95 H952 80.9 no
O87 C95 H952 93.0 no
C94 C95 H951 126.3 no
O87 C95 H951 126.7 no
H952 C95 H951 109.5 no
C93 C96 O88 104.13(7) yes
C93 C96 H961 124.5 no
O88 C96 H961 123.2 no
C93 C96 H962 95.3 no
O88 C96 H962 89.9 no
H961 C96 H962 110.6 no
C100 O97 C106 110.33(7) yes
C100 O97 Li107 124.51(7) yes
C106 O97 Li107 124.51(7) yes
C99 O98 C105 110.32(7) yes
C99 O98 Li107 124.43(7) yes
C105 O98 Li107 124.43(7) yes
O98 C99 C101 104.14(7) yes
O98 C99 H992 109.5 no
C101 C99 H992 105.5 no
O98 C99 H991 116.0 no
C101 C99 H991 112.0 no
H992 C99 H991 109.0 no
O97 C100 C102 104.09(7) yes
O97 C100 H1002 117.4 no
C102 C100 H1002 107.4 no
O97 C100 H1001 105.7 no
C102 C100 H1001 112.4 no
H1002 C100 H1001 109.8 no
C99 C101 C103 107.92(7) yes
C99 C101 H1011 117.3 no
C103 C101 H1011 116.8 no
C99 C101 H1012 105.9 no
C103 C101 H1012 97.0 no
H1011 C101 H1012 109.5 no
C100 C102 C104 107.93(7) yes
C100 C102 H1022 116.0 no
C104 C102 H1022 126.8 no
C100 C102 H1021 107.5 no
C104 C102 H1021 83.1 no
H1022 C102 H1021 109.5 no
C101 C103 C105 107.93(7) yes
C101 C103 H1032 120.5 no
C105 C103 H1032 117.5 no
C101 C103 H1031 97.3 no
C105 C103 H1031 100.2 no
H1032 C103 H1031 109.5 no
C102 C104 C106 107.95(7) yes
C102 C104 H1042 123.6 no
C106 C104 H1042 126.2 no
C102 C104 H1041 82.8 no
C106 C104 H1041 89.8 no
H1042 C104 H1041 109.5 no
C103 C105 O98 104.15(7) yes
C103 C105 H1051 118.8 no
O98 C105 H1051 111.8 no
C103 C105 H1052 101.6 no
O98 C105 H1052 109.5 no
H1051 C105 H1052 110.2 no
C104 C106 O97 104.10(7) yes
C104 C106 H1062 123.9 no
O97 C106 H1062 117.1 no
C104 C106 H1061 90.3 no
O97 C106 H1061 107.8 no
H1062 C106 H1061 109.8 no
O88 Li107 O98 107.1(5) yes
O88 Li107 O77 106.2(5) yes
O98 Li107 O77 97.8(5) yes
O88 Li107 O67 113.9(5) yes
O98 Li107 O67 115.1(6) yes
O77 Li107 O67 115.3(5) yes
O87 Li107 O78 115.0(5) yes
O87 Li107 O68 101.4(6) yes
O78 Li107 O68 108.9(5) yes
O87 Li107 O97 107.3(5) yes
O78 Li107 O97 120.5(6) yes
O68 Li107 O97 101.2(5) yes

loop_
_geom_bond_atom_site_label_1
_geom_bond_atom_site_label_2
_geom_bond_distance
_geom_bond_publ_flag
Au1 Cl2 2.276(2) yes
Au1 C3 2.005(5) yes
C3 N4 1.317(6) yes
C3 N19 1.323(6) yes
N4 C5 1.444(6) yes
N4 C17 1.491(6) yes
C5 C6 1.403(7) yes
C5 C13 1.406(8) yes
C6 C7 1.512(8) yes
C6 C10 1.384(8) yes
C7 C8 1.527(9) yes
C7 C9 1.518(10) yes
C7 H71 0.981 no
C8 H81 0.963 no
C8 H83 0.963 no
C8 H82 0.970 no
C9 H91 0.965 no
C9 H93 0.972 no
C9 H92 0.956 no
C10 C11 1.360(12) yes
C10 H101 0.943 no
C11 C12 1.387(12) yes
C11 H111 0.923 no
C12 C13 1.388(9) yes
C12 H121 0.931 no
C13 C14 1.514(9) yes
C14 C15 1.550(11) yes
C14 C16 1.520(13) yes
C14 H141 0.990 no
C15 H152 0.962 no
C15 H151 0.978 no
C15 H153 0.960 no
C16 H162 0.961 no
C16 H161 0.965 no
C16 H163 0.967 no
C17 C18 1.556(6) yes
C17 C32 1.518(6) yes
C17 H171 0.992 no
C18 N19 1.458(6) yes
C18 H181 0.955 no
C18 H182 0.984 no
N19 C20 1.434(5) yes
C20 C21 1.399(6) yes
C20 C25 1.395(6) yes
C21 C22 1.396(7) yes
C21 C29 1.509(6) yes
C22 C23 1.381(7) yes
C22 H221 0.944 no
C23 C24 1.377(7) yes
C23 H231 0.920 no
C24 C25 1.394(6) yes
C24 H241 0.940 no
C25 C26 1.515(6) yes
C26 C27 1.525(7) yes
C26 C28 1.545(8) yes
C26 H261 0.982 no
C27 H271 0.982 no
C27 H272 0.969 no
C27 H273 0.962 no
C28 H282 0.963 no
C28 H281 0.970 no
C28 H283 0.975 no
C29 C30 1.537(10) yes
C29 C31 1.523(8) yes
C29 H291 0.985 no
C30 H301 0.966 no
C30 H302 0.959 no
C30 H303 0.965 no
C31 H311 0.950 no
C31 H312 0.967 no
C31 H313 0.952 no
C32 B33 1.647(8) yes
C32 H321 0.960 no
C32 H322 0.985 no
B33 C34 1.668(7) yes
B33 C45 1.651(7) yes
B33 C56 1.684(7) yes
C34 C35 1.377(8) yes
C34 C42 1.392(8) yes
C35 F36 1.357(7) yes
C35 C37 1.389(7) yes
C37 F38 1.364(8) yes
C37 C39 1.352(10) yes
C39 F40 1.350(6) yes
C39 C41 1.383(10) yes
C41 C42 1.389(8) yes
C41 F44 1.341(8) yes
C42 F43 1.347(7) yes
C45 C46 1.399(7) yes
C45 C53 1.391(6) yes
C46 F47 1.363(5) yes
C46 C48 1.367(7) yes
C48 F49 1.360(7) yes
C48 C50 1.383(9) yes
C50 F51 1.349(7) yes
C50 C52 1.348(10) yes
C52 C53 1.380(8) yes
C52 F55 1.357(6) yes
C53 F54 1.348(6) yes
C56 C57 1.386(8) yes
C56 C64 1.403(7) yes
C57 F58 1.358(6) yes
C57 C59 1.388(7) yes
C59 F60 1.344(8) yes
C59 C61 1.366(8) yes
C61 F62 1.343(6) yes
C61 C63 1.382(9) yes
C63 C64 1.383(7) yes
C63 F66 1.337(6) yes
C64 F65 1.345(6) yes
O67 C69 1.429(5) yes
O67 C76 1.445(5) yes
O67 Li107 1.923(6) yes
O68 C70 1.419(6) yes
O68 C75 1.435(6) yes
O68 Li107 1.936(7) yes
C69 C72 1.441(5) yes
C69 H692 0.979 no
C69 H691 0.982 no
C70 C71 1.435(5) yes
C70 H701 0.970 no
C70 H702 0.963 no
C71 C73 1.413(6) yes
C71 H711 0.950 no
C71 H712 0.950 no
C72 C74 1.399(5) yes
C72 H721 0.950 no
C72 H722 0.950 no
C73 C75 1.462(5) yes
C73 H732 0.950 no
C73 H731 0.950 no
C74 C76 1.452(6) yes
C74 H742 0.950 no
C74 H741 0.950 no
C75 H752 0.972 no
C75 H751 0.973 no
C76 H761 0.970 no
C76 H762 0.975 no
O77 C80 1.445(5) yes
O77 C85 1.437(5) yes
O77 Li107 1.934(6) yes
O78 C79 1.416(6) yes
O78 C86 1.437(6) yes
O78 Li107 1.931(7) yes
C79 C82 1.429(5) yes
C79 H791 0.968 no
C79 H792 0.968 no
C80 C81 1.445(6) yes
C80 H801 0.957 no
C80 H802 0.967 no
C81 C84 1.410(5) yes
C81 H811 0.950 no
C81 H812 0.950 no
C82 C83 1.421(6) yes
C82 H821 0.950 no
C82 H822 0.950 no
C83 C86 1.454(5) yes
C83 H832 0.950 no
C83 H831 0.950 no
C84 C85 1.433(5) yes
C84 H842 0.950 no
C84 H841 0.950 no
C85 H852 0.966 no
C85 H851 0.962 no
C86 H862 0.960 no
C86 H861 0.958 no
O87 C90 1.421(6) yes
O87 C95 1.412(6) yes
O87 Li107 1.926(7) yes
O88 C89 1.414(6) yes
O88 C96 1.443(6) yes
O88 Li107 1.945(6) yes
C89 C91 1.439(5) yes
C89 H891 0.978 no
C89 H892 0.985 no
C90 C92 1.451(6) yes
C90 H901 0.950 no
C90 H902 0.950 no
C91 C93 1.413(6) yes
C91 H912 0.950 no
C91 H911 0.950 no
C92 C94 1.429(5) yes
C92 H1063 0.932 no
C92 H921 1.018 no
C93 C96 1.459(5) yes
C93 H932 0.950 no
C93 H931 0.950 no
C94 C95 1.449(6) yes
C94 H942 0.950 no
C94 H941 0.950 no
C95 H952 0.950 no
C95 H951 0.950 no
C96 H961 0.963 no
C96 H962 0.966 no
O97 C100 1.406(5) yes
O97 C106 1.418(6) yes
O97 Li107 1.925(7) yes
O98 C99 1.430(6) yes
O98 C105 1.439(5) yes
O98 Li107 1.937(7) yes
C99 C101 1.440(5) yes
C99 H992 0.974 no
C99 H991 0.950 no
C100 C102 1.444(6) yes
C100 H1002 0.970 no
C100 H1001 0.963 no
C101 C103 1.393(6) yes
C101 H1011 0.950 no
C101 H1012 0.950 no
C102 C104 1.422(6) yes
C102 H1022 0.950 no
C102 H1021 0.950 no
C103 C105 1.450(6) yes
C103 H1032 0.950 no
C103 H1031 0.950 no
C104 C106 1.452(6) yes
C104 H1042 0.950 no
C104 H1041 0.950 no
C105 H1051 0.974 no
C105 H1052 0.978 no
C106 H1062 0.971 no
C106 H1061 0.971 no

loop_
_geom_hbond_atom_site_label_D
_geom_hbond_atom_site_label_H
_geom_hbond_atom_site_label_A
_geom_hbond_site_symmetry_A
_geom_hbond_angle_DHA
_geom_hbond_distance_DH
_geom_hbond_distance_HA
_geom_hbond_distance_DA
_geom_hbond_publ_flag
C17 H171 C46 . 129.96(15) 0.992 2.537 3.264(16) yes
C70 H701 C100 . 129.0(4) 0.970 2.491 3.192(16) yes
C73 H731 C59 3_454 147.8(4) 0.950 2.481 3.323(16) yes
C74 H731 C59 3_454 160(2) 1.158 2.481 3.589(16) yes
C102 H1031 C104 . 125.3(18) 0.739 0.861 1.422(16) yes
C92 H921 C89 . 121.7(8) 1.018 1.960 2.641(16) yes
C92 H921 C91 . 120.5(13) 1.018 1.510 2.208(16) yes
C95 H952 C89 . 122.0(8) 0.950 2.198 2.819(16) yes
C95 H952 C91 . 120.6(8) 0.950 2.192 2.798(16) yes

loop_
_platon_squeeze_void_nr
_platon_squeeze_void_average_x
_platon_squeeze_void_average_y
_platon_squeeze_void_average_z
_platon_squeeze_void_volume
_platon_squeeze_void_count_electrons
_platon_squeeze_void_content
1 0.000 0.500 0.000 349 66 ' '
2 0.000 0.000 0.500 349 66 ' '
3 0.281 0.989 0.086 10 1 ' '
4 0.281 0.511 0.586 10 1 ' '
5 0.719 0.489 0.414 10 1 ' '
6 0.719 0.011 0.914 10 1 ' '
